data_7022435
loop_
_publ_author_name
'Jolleys, Andrew'
'Levason, William'
'Reid, Gillian'

_publ_section_title
;
 Thioether coordination to divalent selenium halide acceptors--synthesis,
 properties and structures.
;
_journal_issue 8
_journal_name_full 'Dalton transactions (Cambridge, England : 2003)'
_journal_page_first 2963
_journal_page_last 2972
_journal_paper_doi 10.1039/c2dt32665e
_journal_volume 42
_journal_year 2013
_chemical_formula_moiety 'C2 H6 Br2 S Se'
_chemical_formula_sum 'C2 H6 Br2 S Se'
_chemical_formula_weight 300.91
_chemical_name_systematic
;
dibromo(dimethyl sulfide)selenium(II)
;
_space_group_IT_number 14
_space_group_name_Hall '-P 2ybc'
_symmetry_cell_setting monoclinic
_symmetry_space_group_name_Hall '-P 2ybc'
_symmetry_space_group_name_H-M 'P 1 21/c 1'
_atom_sites_solution_hydrogens geom
_atom_sites_solution_primary direct
_atom_sites_solution_secondary difmap
_audit_creation_date 2012-09-13
_audit_creation_method 'SHELXL-97 + hand edit'
_cell_angle_alpha 90.00
_cell_angle_beta 100.587(11)
_cell_angle_gamma 90.00
_cell_formula_units_Z 4
_cell_length_a 6.518(4)
_cell_length_b 6.8952(9)
_cell_length_c 16.170(3)
_cell_measurement_reflns_used 2799
_cell_measurement_temperature 100(2)
_cell_measurement_theta_max 27.5
_cell_measurement_theta_min 3.2
_cell_volume 714.4(5)
_computing_cell_refinement 'CrystalClear-SM Expert 2.0 r7 (Rigaku, 2011)'
_computing_data_collection 'CrystalClear-SM Expert 2.0 r7 (Rigaku, 2011)'
_computing_data_reduction 'CrystalClear-SM Expert 2.0 r7 (Rigaku, 2011)'
_computing_structure_refinement 'SHELXL-97 (Sheldrick, 2008)'
_computing_structure_solution 'SHELXS-97 (Sheldrick, 1997)'
_diffrn_ambient_temperature 100(2)
_diffrn_detector 'CCD plate'
_diffrn_detector_type 'Rigaku HG Saturn724+ (2x2 bin mode)'
_diffrn_measured_fraction_theta_full 0.985
_diffrn_measured_fraction_theta_max 0.985
_diffrn_measurement_device 'Four-circle \k diffractometer'
_diffrn_measurement_device_type 'Rigaku AFC12'
_diffrn_measurement_method 'Profile data from \w-scans'
_diffrn_radiation_collimation 'Confocal mirrors, HF VariMax '
_diffrn_radiation_type MoK\a
_diffrn_radiation_wavelength 0.71073
_diffrn_reflns_av_R_equivalents 0.0635
_diffrn_reflns_av_sigmaI/netI 0.1151
_diffrn_reflns_limit_h_max 6
_diffrn_reflns_limit_h_min -8
_diffrn_reflns_limit_k_max 6
_diffrn_reflns_limit_k_min -8
_diffrn_reflns_limit_l_max 20
_diffrn_reflns_limit_l_min -20
_diffrn_reflns_number 3254
_diffrn_reflns_theta_full 26.36
_diffrn_reflns_theta_max 26.36
_diffrn_reflns_theta_min 3.18
_diffrn_source 'Rotating anode X-ray tube'
_diffrn_source_type 'Rigaku FR-E+ SuperBright'
_diffrn_standards_number 0
_exptl_absorpt_coefficient_mu 16.613
_exptl_absorpt_correction_T_max 1.000
_exptl_absorpt_correction_T_min 0.105
_exptl_absorpt_correction_type multi-scan
_exptl_absorpt_process_details
;Jacobson, R.A. (1998). REQAB. Private communication to the
Rigaku Corporation, Tokyo, Japan.
;
_exptl_crystal_colour yellow
_exptl_crystal_density_diffrn 2.798
_exptl_crystal_density_method 'not measured'
_exptl_crystal_description block
_exptl_crystal_F_000 552
_exptl_crystal_size_max 0.08
_exptl_crystal_size_mid 0.03
_exptl_crystal_size_min 0.03
_refine_diff_density_max 0.885
_refine_diff_density_min -0.750
_refine_diff_density_rms 0.198
_refine_ls_extinction_method none
_refine_ls_goodness_of_fit_ref 0.679
_refine_ls_hydrogen_treatment constr
_refine_ls_matrix_type full
_refine_ls_number_parameters 57
_refine_ls_number_reflns 1435
_refine_ls_number_restraints 0
_refine_ls_restrained_S_all 0.679
_refine_ls_R_factor_all 0.0506
_refine_ls_R_factor_gt 0.0297
_refine_ls_shift/su_max 0.000
_refine_ls_shift/su_mean 0.000
_refine_ls_structure_factor_coef Fsqd
_refine_ls_weighting_details 'w=1/[\s^2^(Fo^2^)+(0.0000P)^2^+0.0000P] where P=(Fo^2^+2Fc^2^)/3'
_refine_ls_weighting_scheme calc
_refine_ls_wR_factor_gt 0.0498
_refine_ls_wR_factor_ref 0.0517
_reflns_number_gt 959
_reflns_number_total 1435
_reflns_threshold_expression I>2\s(I)
_cod_data_source_file c2dt32665e.txt
_cod_data_source_block 12aj002k
_cod_original_cell_volume 714.4(4)
_cod_original_sg_symbol_H-M 'P 21/c'
_cod_database_code 7022435

loop_
_symmetry_equiv_pos_as_xyz
'x, y, z'
'-x, y+1/2, -z+1/2'
'-x, -y, -z'
'x, -y-1/2, z-1/2'

loop_
_atom_site_label
_atom_site_type_symbol
_atom_site_fract_x
_atom_site_fract_y
_atom_site_fract_z
_atom_site_U_iso_or_equiv
_atom_site_adp_type
_atom_site_occupancy
_atom_site_symmetry_multiplicity
_atom_site_calc_flag
_atom_site_refinement_flags
Se1 Se 0.33187(8) 1.09064(8) 0.32794(4) 0.00902(15) Uani 1 1 d .
Br1 Br 0.37500(8) 0.95843(8) 0.17236(4) 0.01314(15) Uani 1 1 d .
Br2 Br 0.28124(8) 1.20763(8) 0.46549(4) 0.01289(15) Uani 1 1 d .
S1 S 0.1059(2) 0.8413(2) 0.32494(9) 0.0123(3) Uani 1 1 d .
C1 C -0.1340(8) 0.9524(8) 0.3382(4) 0.0153(14) Uani 1 1 d .
H1A H -0.2349 0.8517 0.3459 0.023 Uiso 1 1 calc R
H1B H -0.1898 1.0294 0.2882 0.023 Uiso 1 1 calc R
H1C H -0.1087 1.0369 0.3878 0.023 Uiso 1 1 calc R
C2 C 0.1787(8) 0.7123(8) 0.4221(4) 0.0181(15) Uani 1 1 d .
H2A H 0.1894 0.8034 0.4693 0.027 Uiso 1 1 calc R
H2B H 0.3138 0.6489 0.4235 0.027 Uiso 1 1 calc R
H2C H 0.0727 0.6142 0.4268 0.027 Uiso 1 1 calc R

loop_
_atom_site_aniso_label
_atom_site_aniso_U_11
_atom_site_aniso_U_22
_atom_site_aniso_U_33
_atom_site_aniso_U_23
_atom_site_aniso_U_13
_atom_site_aniso_U_12
Se1 0.0065(3) 0.0099(3) 0.0110(3) 0.0005(2) 0.0024(2) -0.0001(2)
Br1 0.0138(3) 0.0138(3) 0.0127(3) 0.0003(3) 0.0048(3) 0.0034(3)
Br2 0.0155(3) 0.0124(3) 0.0112(3) -0.0010(3) 0.0039(3) 0.0002(3)
S1 0.0105(8) 0.0122(8) 0.0151(8) -0.0025(7) 0.0048(7) -0.0015(7)
C1 0.007(3) 0.020(3) 0.019(4) 0.007(3) 0.004(3) -0.005(3)
C2 0.013(3) 0.011(3) 0.029(4) 0.009(3) 0.001(3) 0.002(3)

loop_
_atom_type_symbol
_atom_type_description
_atom_type_scat_dispersion_real
_atom_type_scat_dispersion_imag
_atom_type_scat_source
C C 0.0033 0.0016 'International Tables Vol C Tables 4.2.6.8 and 6.1.1.4'
H H 0.0000 0.0000 'International Tables Vol C Tables 4.2.6.8 and 6.1.1.4'
S S 0.1246 0.1234 'International Tables Vol C Tables 4.2.6.8 and 6.1.1.4'
Se Se -0.0929 2.2259 'International Tables Vol C Tables 4.2.6.8 and 6.1.1.4'
Br Br -0.2901 2.4595 'International Tables Vol C Tables 4.2.6.8 and 6.1.1.4'

loop_
_geom_angle_atom_site_label_1
_geom_angle_atom_site_label_2
_geom_angle_atom_site_label_3
_geom_angle
S1 Se1 Br2 94.25(4)
S1 Se1 Br1 84.46(4)
Br2 Se1 Br1 178.16(3)
C1 S1 C2 101.7(3)
C1 S1 Se1 104.6(2)
C2 S1 Se1 107.00(19)
S1 C1 H1A 109.5
S1 C1 H1B 109.5
H1A C1 H1B 109.5
S1 C1 H1C 109.5
H1A C1 H1C 109.5
H1B C1 H1C 109.5
S1 C2 H2A 109.5
S1 C2 H2B 109.5
H2A C2 H2B 109.5
S1 C2 H2C 109.5
H2A C2 H2C 109.5
H2B C2 H2C 109.5

loop_
_geom_bond_atom_site_label_1
_geom_bond_atom_site_label_2
_geom_bond_distance
Se1 S1 2.2587(16)
Se1 Br2 2.4448(8)
Se1 Br1 2.7384(9)
S1 C1 1.789(5)
S1 C2 1.792(6)
C1 H1A 0.9800
C1 H1B 0.9800
C1 H1C 0.9800
C2 H2A 0.9800
C2 H2B 0.9800
C2 H2C 0.9800

loop_
_geom_contact_atom_site_label_1
_geom_contact_atom_site_label_2
_geom_contact_distance
_geom_contact_site_symmetry_2
Se1 Br1 3.176(1) 2_655
